data_7250076
loop_
_publ_author_name
'Yang, Qi-Liang'
'Xu, Rong-Yi'
'Ni, Cheng-Yang'
'Liu, Xin'
'Qiao, Zu-Lin'
'Zhang, Qi-Ying'
'Wang, Dong-Chao'
'Guo, Hai-Ming'

_publ_section_title
;
 Electrochemical regioselective synthesis of sulfonyl
 2,5-dihydrofuran-fused spiropyrimidines via multi-component radical
 cascade reactions
;
_journal_issue 5
_journal_name_full 'Green Chemistry'
_journal_page_first 1499
_journal_page_last 1509
_journal_paper_doi 10.1039/D4GC05637J
_journal_volume 27
_journal_year 2025
_chemical_formula_moiety 'C21 H19 Br N2 O6 S'
_chemical_formula_sum 'C21 H19 Br N2 O6 S'
_chemical_formula_weight 507.35
_space_group_crystal_system monoclinic
_space_group_IT_number 15
_space_group_name_Hall '-I 2ya'
_space_group_name_H-M_alt 'I 1 2/a 1'
_atom_sites_solution_hydrogens geom
_atom_sites_solution_primary dual
_audit_creation_date 2024-10-15
_audit_creation_method
;
Olex2 1.5
(compiled 2024.02.16 svn.r378c4104 for OlexSys, GUI svn.r6928)
;
_audit_update_record
;
2024-10-18 deposited with the CCDC.	2025-01-10 downloaded from the CCDC.
;
_cell_angle_alpha 90
_cell_angle_beta 98.1950(10)
_cell_angle_gamma 90
_cell_formula_units_Z 8
_cell_length_a 17.2458(2)
_cell_length_b 12.0306(2)
_cell_length_c 21.0605(3)
_cell_measurement_reflns_used 5278
_cell_measurement_temperature 293(2)
_cell_measurement_theta_max 71.2620
_cell_measurement_theta_min 4.2350
_cell_volume 4324.96(11)
_computing_cell_refinement 'CrysAlisPro 1.171.42.90a (Rigaku OD, 2023)'
_computing_data_collection 'CrysAlisPro 1.171.42.90a (Rigaku OD, 2023)'
_computing_data_reduction 'CrysAlisPro 1.171.42.90a (Rigaku OD, 2023)'
_computing_molecular_graphics 'Olex2 1.5 (Dolomanov et al., 2009)'
_computing_publication_material 'Olex2 1.5 (Dolomanov et al., 2009)'
_computing_structure_refinement 'SHELXL 2018/3 (Sheldrick, 2015)'
_computing_structure_solution 'SHELXT 2018/2 (Sheldrick, 2018)'
_diffrn_ambient_temperature 293(2)
_diffrn_detector 'CCD plate'
_diffrn_detector_area_resol_mean 8.0521
_diffrn_detector_type EosS2
_diffrn_measured_fraction_theta_full 0.998
_diffrn_measured_fraction_theta_max 0.975
_diffrn_measurement_details
;
List of Runs (angles in degrees, time in seconds):

  # Type    Start    End  Width  t~exp~   \w     \q     \k     \f   Frames
#--------------------------------------------------------------------------
  1  \w    -83.00 -58.00   1.00    1.00    --  -35.62 -25.00 -82.00   25
  2  \w    -61.00  32.00   1.00    1.00    --  -35.62  25.00  81.00   93
  3  \w     81.00 106.00   1.00    1.00    --   35.62  25.00  81.00   25
  4  \w     -7.00  33.00   1.00    1.00    --   35.62 -25.00 -82.00   40
  5  \w    106.00 154.00   1.00    1.36    --  106.81  25.00  81.00   48
  6  \w     37.00 124.00   1.00    1.36    --  106.81 -25.00 -82.00   87
  7  \w   -103.00 -20.00   1.00    1.00    --  -35.62 -57.00 -90.00   83
  8  \w    -97.00 -56.00   1.00    1.00    --  -35.62-178.00 150.00   41
  9  \w   -108.00 -42.00   1.00    1.00    --  -35.62-178.00  90.00   66
 10  \w     78.00 104.00   1.00    1.00    --   35.62 178.00 -90.00   26
 11  \w     43.00 115.00   1.00    1.36    --  106.81 -30.00 150.00   72
 12  \w    107.00 172.00   1.00    1.36    --  106.81  45.00 -30.00   65
 13  \w     46.00  97.00   1.00    1.36    --  106.81-111.00  60.00   51
 14  \w    106.00 174.00   1.00    1.36    --  106.81  77.00  90.00   68
 15  \w     56.00 133.00   1.00    1.36    --  106.81 -77.00 150.00   77
 16  \w    118.00 144.00   1.00    1.36    --  106.81 111.00   0.00   26
 17  \w     49.00  97.00   1.00    1.36    --  106.81-111.00 -30.00   48
;
_diffrn_measurement_device 'four-circle diffractometer'
_diffrn_measurement_device_type 'SuperNova, Dual, Cu at home/near, EosS2'
_diffrn_measurement_method '\w scans'
_diffrn_orient_matrix_type 'CrysAlisPro convention (1999,Acta A55,543-557)'
_diffrn_orient_matrix_UB_11 -0.0178537000
_diffrn_orient_matrix_UB_12 -0.0429064000
_diffrn_orient_matrix_UB_13 -0.0694911000
_diffrn_orient_matrix_UB_21 -0.0883059000
_diffrn_orient_matrix_UB_22 0.0016808000
_diffrn_orient_matrix_UB_23 0.0046986000
_diffrn_orient_matrix_UB_31 -0.0051885000
_diffrn_orient_matrix_UB_32 0.1206285000
_diffrn_orient_matrix_UB_33 -0.0247708000
_diffrn_radiation_monochromator mirror
_diffrn_radiation_probe x-ray
_diffrn_radiation_type 'Cu K\a'
_diffrn_radiation_wavelength 1.54184
_diffrn_reflns_av_R_equivalents 0.0186
_diffrn_reflns_av_unetI/netI 0.0257
_diffrn_reflns_Laue_measured_fraction_full 0.998
_diffrn_reflns_Laue_measured_fraction_max 0.975
_diffrn_reflns_limit_h_max 21
_diffrn_reflns_limit_h_min -16
_diffrn_reflns_limit_k_max 14
_diffrn_reflns_limit_k_min -8
_diffrn_reflns_limit_l_max 25
_diffrn_reflns_limit_l_min -25
_diffrn_reflns_number 9126
_diffrn_reflns_point_group_measured_fraction_full 0.998
_diffrn_reflns_point_group_measured_fraction_max 0.975
_diffrn_reflns_theta_full 67.684
_diffrn_reflns_theta_max 71.399
_diffrn_reflns_theta_min 4.242
_diffrn_source 'micro-focus sealed X-ray tube'
_diffrn_source_type 'SuperNova (Cu) X-ray Source'
_exptl_absorpt_coefficient_mu 3.855
_exptl_absorpt_correction_T_max 1.00000
_exptl_absorpt_correction_T_min 0.72837
_exptl_absorpt_correction_type multi-scan
_exptl_absorpt_process_details
;
CrysAlisPro 1.171.42.90a (Rigaku Oxford Diffraction, 2023)
Empirical absorption correction using spherical harmonics,
implemented in SCALE3 ABSPACK scaling algorithm.
;
_exptl_crystal_colour colourless
_exptl_crystal_colour_primary colourless
_exptl_crystal_density_diffrn 1.558
_exptl_crystal_description block
_exptl_crystal_F_000 2064
_exptl_crystal_size_max 0.5
_exptl_crystal_size_mid 0.3
_exptl_crystal_size_min 0.3
_refine_diff_density_max 0.491
_refine_diff_density_min -0.299
_refine_diff_density_rms 0.058
_refine_ls_extinction_method none
_refine_ls_goodness_of_fit_ref 1.037
_refine_ls_hydrogen_treatment constr
_refine_ls_matrix_type full
_refine_ls_number_parameters 293
_refine_ls_number_reflns 4114
_refine_ls_number_restraints 0
_refine_ls_restrained_S_all 1.037
_refine_ls_R_factor_all 0.0426
_refine_ls_R_factor_gt 0.0384
_refine_ls_shift/su_max 0.001
_refine_ls_shift/su_mean 0.000
_refine_ls_structure_factor_coef Fsqd
_refine_ls_weighting_details 'w=1/[\s^2^(Fo^2^)+(0.0604P)^2^+2.4295P] where P=(Fo^2^+2Fc^2^)/3'
_refine_ls_weighting_scheme calc
_refine_ls_wR_factor_gt 0.1037
_refine_ls_wR_factor_ref 0.1080
_reflns_Friedel_coverage 0.000
_reflns_number_gt 3674
_reflns_number_total 4114
_reflns_threshold_expression 'I > 2\s(I)'
_cod_data_source_file d4gc05637j6.cif
_cod_data_source_block xry-2-20231206_auto
_cod_database_code 7250076
_shelx_shelxl_version_number 2018/3
_chemical_oxdiff_formula 'S1 Br1 C1 N1 O1'
_shelx_space_group_comment
;
The symmetry employed for this shelxl refinement is uniquely defined
by the following loop, which should always be used as a source of
symmetry information in preference to the above space-group names.
They are only intended as comments.
;
_shelx_estimated_absorpt_t_max 0.391
_shelx_estimated_absorpt_t_min 0.249
_olex2_refinement_description
;
1. Fixed Uiso
 At 1.2 times of:
  All C(H) groups, All C(H,H) groups
 At 1.5 times of:
  All C(H,H,H) groups, All O(H) groups
2. Others
 Sof(Br)=1-FVAR(1)
 Sof(Br1)=FVAR(1)
3.a Ternary CH refined with riding coordinates:
 C00I(H00I)
3.b Secondary CH2 refined with riding coordinates:
 C00L(H00A,H00B)
3.c Aromatic/amide H refined with riding coordinates:
 C00J(H00J), C00M(H00M), C00N(H00N), C00O(H00O), C00P(H00P), C00Q(H00Q),
 C00S(H00S), C00U(H00U), C00V(H00V)
3.d Idealised Me refined as rotating group:
 C00R(H00C,H00D,H00E), C00T(H00F,H00G,H00H)
3.e Idealised tetrahedral OH refined as rotating group:
 O004(H004)
;
_olex2_submission_special_instructions 'No special instructions were received'
_oxdiff_exptl_absorpt_empirical_details
;
Empirical correction (ABSPACK) includes:
- Absorption correction using spherical harmonics
- Frame scaling
;
_oxdiff_exptl_absorpt_empirical_full_max 1.382
_oxdiff_exptl_absorpt_empirical_full_min 0.734

loop_
_space_group_symop_operation_xyz
'x, y, z'
'-x+1/2, y, -z'
'x+1/2, y+1/2, z+1/2'
'-x+1, y+1/2, -z+1/2'
'-x, -y, -z'
'x-1/2, -y, z'
'-x+1/2, -y+1/2, -z+1/2'
'x, -y+1/2, z+1/2'

loop_
_atom_site_label
_atom_site_type_symbol
_atom_site_fract_x
_atom_site_fract_y
_atom_site_fract_z
_atom_site_U_iso_or_equiv
_atom_site_adp_type
_atom_site_occupancy
_atom_site_site_symmetry_order
_atom_site_calc_flag
_atom_site_refinement_flags_posn
_atom_site_refinement_flags_adp
_atom_site_refinement_flags_occupancy
_atom_site_disorder_assembly
_atom_site_disorder_group
Br Br 0.5564(4) 1.1677(9) 0.4468(8) 0.087(2) Uani 0.31(4) 1 d . . P A 2
S002 S 0.72262(3) 0.79950(5) 0.63823(3) 0.04318(16) Uani 1 1 d . . . . .
O003 O 0.52096(10) 0.70290(13) 0.69001(10) 0.0515(4) Uani 1 1 d . . . . .
O004 O 0.49330(11) 0.54029(14) 0.77379(10) 0.0566(5) Uani 1 1 d . . . . .
H004 H 0.486178 0.604922 0.783896 0.085 Uiso 1 1 calc R U . . .
O005 O 0.54434(13) 0.26030(14) 0.67947(10) 0.0625(5) Uani 1 1 d . . . . .
O006 O 0.76614(10) 0.72956(17) 0.60159(11) 0.0650(6) Uani 1 1 d . . . . .
O007 O 0.45811(11) 0.58176(18) 0.58538(11) 0.0665(6) Uani 1 1 d . . . . .
N008 N 0.57865(11) 0.41856(16) 0.73403(9) 0.0431(4) Uani 1 1 d . . . . .
O009 O 0.76202(12) 0.85475(18) 0.69391(10) 0.0699(6) Uani 1 1 d . . . . .
N00A N 0.49023(11) 0.42161(17) 0.63835(10) 0.0458(5) Uani 1 1 d . . . . .
C00B C 0.64366(11) 0.72575(18) 0.66178(10) 0.0351(4) Uani 1 1 d . . . . .
C00C C 0.62959(11) 0.61730(18) 0.65565(10) 0.0343(4) Uani 1 1 d . . . . .
C00D C 0.67733(12) 0.52704(18) 0.63452(11) 0.0374(4) Uani 1 1 d . . . . .
C00E C 0.67491(12) 0.90209(18) 0.58700(10) 0.0377(5) Uani 1 1 d . . . . .
C00F C 0.55179(12) 0.59550(17) 0.68073(11) 0.0378(5) Uani 1 1 d . . . . .
C00G C 0.53898(14) 0.36096(19) 0.68496(12) 0.0441(5) Uani 1 1 d . . . . .
C00H C 0.49458(12) 0.5349(2) 0.63065(12) 0.0437(5) Uani 1 1 d . . . . .
C00I C 0.56191(14) 0.53354(19) 0.74461(12) 0.0431(5) Uani 1 1 d . . . . .
H00I H 0.605696 0.566286 0.773297 0.052 Uiso 1 1 calc R U . . .
C00J C 0.65738(14) 0.8792(2) 0.52210(11) 0.0456(5) Uani 1 1 d . . . . .
H00J H 0.670286 0.810802 0.505902 0.055 Uiso 1 1 calc R U . . .
C00K C 0.60187(14) 1.0600(2) 0.50743(12) 0.0480(6) Uani 1 1 d . . . . .
C00L C 0.58193(14) 0.78388(19) 0.69281(13) 0.0457(5) Uani 1 1 d . . . . .
H00A H 0.601430 0.803739 0.736831 0.055 Uiso 1 1 calc R U . . .
H00B H 0.563782 0.850487 0.669309 0.055 Uiso 1 1 calc R U . . .
C00M C 0.65486(16) 1.0021(2) 0.61247(12) 0.0498(6) Uani 1 1 d . . . . .
H00M H 0.666409 1.015547 0.656281 0.060 Uiso 1 1 calc R U . . .
C00N C 0.62029(15) 0.9599(2) 0.48165(11) 0.0514(6) Uani 1 1 d . . . . .
H00N H 0.608069 0.946636 0.437864 0.062 Uiso 1 1 calc R U . . .
C00O C 0.74823(14) 0.4999(2) 0.67135(13) 0.0504(6) Uani 1 1 d . . . . .
H00O H 0.766122 0.541880 0.707579 0.060 Uiso 1 1 calc R U . . .
C00P C 0.61735(17) 1.0820(2) 0.57190(13) 0.0560(6) Uani 1 1 d . . . . .
H00P H 0.602853 1.149570 0.588110 0.067 Uiso 1 1 calc R U . . .
C00Q C 0.65185(16) 0.4636(2) 0.58041(13) 0.0543(6) Uani 1 1 d . . . . .
H00Q H 0.605046 0.480654 0.554529 0.065 Uiso 1 1 calc R U . . .
C00R C 0.63224(18) 0.3587(3) 0.78208(15) 0.0640(7) Uani 1 1 d . . . . .
H00C H 0.602926 0.322318 0.811534 0.096 Uiso 1 1 calc R U . . .
H00D H 0.668450 0.410207 0.805049 0.096 Uiso 1 1 calc R U . . .
H00E H 0.660590 0.304274 0.761255 0.096 Uiso 1 1 calc R U . . .
C00S C 0.79212(19) 0.4123(3) 0.65503(18) 0.0721(9) Uani 1 1 d . . . . .
H00S H 0.839744 0.395693 0.679842 0.087 Uiso 1 1 calc R U . . .
C00T C 0.44100(19) 0.3593(3) 0.58769(17) 0.0737(9) Uani 1 1 d . . . . .
H00F H 0.468214 0.351374 0.551234 0.111 Uiso 1 1 calc R U . . .
H00G H 0.392852 0.398779 0.575248 0.111 Uiso 1 1 calc R U . . .
H00H H 0.429791 0.287092 0.603517 0.111 Uiso 1 1 calc R U . . .
C00U C 0.6974(2) 0.3742(3) 0.56540(18) 0.0793(10) Uani 1 1 d . . . . .
H00U H 0.680535 0.330848 0.529512 0.095 Uiso 1 1 calc R U . . .
C00V C 0.7663(2) 0.3498(3) 0.6029(2) 0.0872(12) Uani 1 1 d . . . . .
H00V H 0.795905 0.289540 0.592597 0.105 Uiso 1 1 calc R U . . .
Br1 Br 0.55479(14) 1.1754(2) 0.4549(2) 0.0614(8) Uani 0.69(4) 1 d . . P A 1

loop_
_atom_site_aniso_label
_atom_site_aniso_U_11
_atom_site_aniso_U_22
_atom_site_aniso_U_33
_atom_site_aniso_U_23
_atom_site_aniso_U_13
_atom_site_aniso_U_12
Br 0.070(2) 0.109(5) 0.081(2) 0.049(2) 0.0069(12) -0.007(2)
S002 0.0304(3) 0.0414(3) 0.0564(3) 0.0128(2) 0.0019(2) -0.0061(2)
O003 0.0431(9) 0.0315(8) 0.0862(13) 0.0035(8) 0.0304(9) 0.0042(7)
O004 0.0690(11) 0.0390(9) 0.0711(12) -0.0019(8) 0.0416(10) -0.0053(8)
O005 0.0908(14) 0.0313(9) 0.0722(12) 0.0039(8) 0.0345(11) 0.0022(9)
O006 0.0435(9) 0.0581(11) 0.0998(15) 0.0243(11) 0.0320(10) 0.0112(8)
O007 0.0479(10) 0.0609(12) 0.0844(14) 0.0196(11) -0.0125(9) 0.0048(9)
N008 0.0450(10) 0.0359(10) 0.0498(10) 0.0094(8) 0.0119(8) 0.0036(8)
O009 0.0613(11) 0.0686(13) 0.0700(12) 0.0183(10) -0.0247(10) -0.0285(10)
N00A 0.0402(10) 0.0406(11) 0.0571(11) 0.0007(9) 0.0089(8) -0.0078(8)
C00B 0.0314(9) 0.0328(10) 0.0410(10) 0.0055(8) 0.0050(8) -0.0022(8)
C00C 0.0280(9) 0.0350(11) 0.0401(10) 0.0061(8) 0.0058(8) 0.0010(8)
C00D 0.0343(10) 0.0336(11) 0.0466(11) 0.0046(9) 0.0133(9) 0.0014(8)
C00E 0.0348(10) 0.0350(11) 0.0440(11) 0.0074(9) 0.0075(8) -0.0064(8)
C00F 0.0331(10) 0.0288(10) 0.0541(12) 0.0044(9) 0.0147(9) 0.0031(8)
C00G 0.0465(12) 0.0348(12) 0.0565(13) 0.0054(10) 0.0258(10) 0.0001(10)
C00H 0.0284(9) 0.0416(12) 0.0625(14) 0.0086(11) 0.0115(9) 0.0008(9)
C00I 0.0441(12) 0.0383(12) 0.0494(12) 0.0011(10) 0.0158(10) -0.0057(9)
C00J 0.0487(13) 0.0420(13) 0.0475(12) -0.0006(10) 0.0117(10) -0.0009(10)
C00K 0.0416(12) 0.0481(14) 0.0549(13) 0.0182(11) 0.0092(10) -0.0004(10)
C00L 0.0465(12) 0.0327(11) 0.0602(14) -0.0001(10) 0.0159(11) 0.0014(10)
C00M 0.0679(16) 0.0383(12) 0.0432(12) 0.0012(10) 0.0082(11) -0.0004(11)
C00N 0.0530(13) 0.0626(16) 0.0385(11) 0.0046(11) 0.0060(10) -0.0027(12)
C00O 0.0403(12) 0.0524(14) 0.0595(14) 0.0107(12) 0.0112(11) 0.0117(11)
C00P 0.0714(17) 0.0383(13) 0.0597(15) 0.0052(11) 0.0143(13) 0.0066(12)
C00Q 0.0498(13) 0.0622(16) 0.0546(14) -0.0105(12) 0.0203(11) -0.0043(12)
C00R 0.0587(16) 0.0614(17) 0.0715(17) 0.0270(15) 0.0077(13) 0.0057(14)
C00S 0.0595(17) 0.0659(19) 0.096(2) 0.0249(18) 0.0284(16) 0.0288(15)
C00T 0.0655(18) 0.073(2) 0.081(2) -0.0088(17) 0.0021(16) -0.0284(16)
C00U 0.094(3) 0.069(2) 0.086(2) -0.0292(18) 0.049(2) -0.0110(19)
C00V 0.088(3) 0.064(2) 0.122(3) 0.004(2) 0.058(2) 0.0282(19)
Br1 0.0551(7) 0.0569(14) 0.0713(7) 0.0301(7) 0.0064(4) 0.0128(6)

loop_
_atom_type_symbol
_atom_type_description
_atom_type_scat_dispersion_real
_atom_type_scat_dispersion_imag
_atom_type_scat_source
C C 0.0181 0.0091 'International Tables Vol C Tables 4.2.6.8 and 6.1.1.4'
H H 0.0000 0.0000 'International Tables Vol C Tables 4.2.6.8 and 6.1.1.4'
Br Br -0.6763 1.2805 'International Tables Vol C Tables 4.2.6.8 and 6.1.1.4'
N N 0.0311 0.0180 'International Tables Vol C Tables 4.2.6.8 and 6.1.1.4'
O O 0.0492 0.0322 'International Tables Vol C Tables 4.2.6.8 and 6.1.1.4'
S S 0.3331 0.5567 'International Tables Vol C Tables 4.2.6.8 and 6.1.1.4'

loop_
_geom_angle_atom_site_label_1
_geom_angle_atom_site_label_2
_geom_angle_atom_site_label_3
_geom_angle
_geom_angle_site_symmetry_1
_geom_angle_site_symmetry_3
_geom_angle_publ_flag
O006 S002 O009 119.49(14) . . ?
O006 S002 C00B 110.13(11) . . ?
O006 S002 C00E 108.52(11) . . ?
O009 S002 C00B 107.45(11) . . ?
O009 S002 C00E 107.55(12) . . ?
C00B S002 C00E 102.33(10) . . ?
C00F O003 C00L 109.76(17) . . ?
C00I O004 H004 109.5 . . ?
C00G N008 C00I 121.5(2) . . ?
C00G N008 C00R 118.7(2) . . ?
C00I N008 C00R 119.3(2) . . ?
C00G N00A C00T 118.0(2) . . ?
C00H N00A C00G 124.1(2) . . ?
C00H N00A C00T 117.1(2) . . ?
C00C C00B S002 127.35(16) . . ?
C00C C00B C00L 111.64(18) . . ?
C00L C00B S002 121.01(16) . . ?
C00B C00C C00D 130.68(19) . . ?
C00B C00C C00F 106.91(18) . . ?
C00D C00C C00F 122.25(18) . . ?
C00O C00D C00C 119.4(2) . . ?
C00Q C00D C00C 121.9(2) . . ?
C00Q C00D C00O 118.6(2) . . ?
C00J C00E S002 118.80(18) . . ?
C00M C00E S002 119.52(18) . . ?
C00M C00E C00J 121.7(2) . . ?
O003 C00F C00C 104.77(16) . . ?
O003 C00F C00H 108.19(18) . . ?
O003 C00F C00I 108.71(19) . . ?
C00H C00F C00C 110.84(18) . . ?
C00H C00F C00I 110.98(18) . . ?
C00I C00F C00C 113.05(18) . . ?
O005 C00G N008 123.1(2) . . ?
O005 C00G N00A 119.7(2) . . ?
N008 C00G N00A 117.2(2) . . ?
O007 C00H N00A 121.7(2) . . ?
O007 C00H C00F 122.5(2) . . ?
N00A C00H C00F 115.7(2) . . ?
O004 C00I N008 108.80(18) . . ?
O004 C00I C00F 110.99(19) . . ?
O004 C00I H00I 109.2 . . ?
N008 C00I C00F 109.50(18) . . ?
N008 C00I H00I 109.2 . . ?
C00F C00I H00I 109.2 . . ?
C00E C00J H00J 120.5 . . ?
C00E C00J C00N 118.9(2) . . ?
C00N C00J H00J 120.5 . . ?
C00N C00K Br 115.2(6) . . ?
C00N C00K Br1 121.1(2) . . ?
C00P C00K Br 122.4(6) . . ?
C00P C00K C00N 122.4(2) . . ?
C00P C00K Br1 116.5(2) . . ?
O003 C00L C00B 103.19(18) . . ?
O003 C00L H00A 111.1 . . ?
O003 C00L H00B 111.1 . . ?
C00B C00L H00A 111.1 . . ?
C00B C00L H00B 111.1 . . ?
H00A C00L H00B 109.1 . . ?
C00E C00M H00M 120.5 . . ?
C00E C00M C00P 119.1(2) . . ?
C00P C00M H00M 120.5 . . ?
C00J C00N H00N 120.6 . . ?
C00K C00N C00J 118.8(2) . . ?
C00K C00N H00N 120.6 . . ?
C00D C00O H00O 119.5 . . ?
C00S C00O C00D 120.9(3) . . ?
C00S C00O H00O 119.5 . . ?
C00K C00P C00M 119.0(2) . . ?
C00K C00P H00P 120.5 . . ?
C00M C00P H00P 120.5 . . ?
C00D C00Q H00Q 120.4 . . ?
C00D C00Q C00U 119.1(3) . . ?
C00U C00Q H00Q 120.4 . . ?
N008 C00R H00C 109.5 . . ?
N008 C00R H00D 109.5 . . ?
N008 C00R H00E 109.5 . . ?
H00C C00R H00D 109.5 . . ?
H00C C00R H00E 109.5 . . ?
H00D C00R H00E 109.5 . . ?
C00O C00S H00S 119.9 . . ?
C00V C00S C00O 120.1(3) . . ?
C00V C00S H00S 119.9 . . ?
N00A C00T H00F 109.5 . . ?
N00A C00T H00G 109.5 . . ?
N00A C00T H00H 109.5 . . ?
H00F C00T H00G 109.5 . . ?
H00F C00T H00H 109.5 . . ?
H00G C00T H00H 109.5 . . ?
C00Q C00U H00U 119.7 . . ?
C00V C00U C00Q 120.5(3) . . ?
C00V C00U H00U 119.7 . . ?
C00S C00V C00U 120.7(3) . . ?
C00S C00V H00V 119.7 . . ?
C00U C00V H00V 119.7 . . ?

loop_
_geom_bond_atom_site_label_1
_geom_bond_atom_site_label_2
_geom_bond_distance
_geom_bond_site_symmetry_2
_geom_bond_publ_flag
Br C00K 1.907(6) . ?
S002 O006 1.425(2) . ?
S002 O009 1.432(2) . ?
S002 C00B 1.755(2) . ?
S002 C00E 1.764(2) . ?
O003 C00F 1.421(3) . ?
O003 C00L 1.428(3) . ?
O004 H004 0.8200 . ?
O004 C00I 1.411(3) . ?
O005 C00G 1.221(3) . ?
O007 C00H 1.205(3) . ?
N008 C00G 1.347(3) . ?
N008 C00I 1.437(3) . ?
N008 C00R 1.459(3) . ?
N00A C00G 1.403(3) . ?
N00A C00H 1.376(3) . ?
N00A C00T 1.471(3) . ?
C00B C00C 1.330(3) . ?
C00B C00L 1.499(3) . ?
C00C C00D 1.470(3) . ?
C00C C00F 1.533(3) . ?
C00D C00O 1.390(3) . ?
C00D C00Q 1.390(3) . ?
C00E C00J 1.385(3) . ?
C00E C00M 1.381(3) . ?
C00F C00H 1.523(3) . ?
C00F C00I 1.526(3) . ?
C00I H00I 0.9800 . ?
C00J H00J 0.9300 . ?
C00J C00N 1.386(4) . ?
C00K C00N 1.377(4) . ?
C00K C00P 1.372(4) . ?
C00K Br1 1.885(3) . ?
C00L H00A 0.9700 . ?
C00L H00B 0.9700 . ?
C00M H00M 0.9300 . ?
C00M C00P 1.384(4) . ?
C00N H00N 0.9300 . ?
C00O H00O 0.9300 . ?
C00O C00S 1.370(4) . ?
C00P H00P 0.9300 . ?
C00Q H00Q 0.9300 . ?
C00Q C00U 1.395(4) . ?
C00R H00C 0.9600 . ?
C00R H00D 0.9600 . ?
C00R H00E 0.9600 . ?
C00S H00S 0.9300 . ?
C00S C00V 1.352(6) . ?
C00T H00F 0.9600 . ?
C00T H00G 0.9600 . ?
C00T H00H 0.9600 . ?
C00U H00U 0.9300 . ?
C00U C00V 1.362(6) . ?
C00V H00V 0.9300 . ?

loop_
_geom_torsion_atom_site_label_1
_geom_torsion_atom_site_label_2
_geom_torsion_atom_site_label_3
_geom_torsion_atom_site_label_4
_geom_torsion
_geom_torsion_site_symmetry_1
_geom_torsion_site_symmetry_2
_geom_torsion_site_symmetry_3
_geom_torsion_site_symmetry_4
_geom_torsion_publ_flag
Br C00K C00N C00J 176.6(3) . . . . ?
Br C00K C00P C00M -176.0(3) . . . . ?
S002 C00B C00C C00D 7.0(4) . . . . ?
S002 C00B C00C C00F -177.50(16) . . . . ?
S002 C00B C00L O003 166.61(16) . . . . ?
S002 C00E C00J C00N -179.63(18) . . . . ?
S002 C00E C00M C00P -179.9(2) . . . . ?
O003 C00F C00H O007 36.1(3) . . . . ?
O003 C00F C00H N00A -147.41(19) . . . . ?
O003 C00F C00I O004 49.0(2) . . . . ?
O003 C00F C00I N008 169.11(18) . . . . ?
O006 S002 C00B C00C 8.8(2) . . . . ?
O006 S002 C00B C00L -171.25(19) . . . . ?
O006 S002 C00E C00J 26.0(2) . . . . ?
O006 S002 C00E C00M -155.1(2) . . . . ?
O009 S002 C00B C00C -122.9(2) . . . . ?
O009 S002 C00B C00L 57.1(2) . . . . ?
O009 S002 C00E C00J 156.53(19) . . . . ?
O009 S002 C00E C00M -24.5(2) . . . . ?
C00B S002 C00E C00J -90.45(19) . . . . ?
C00B S002 C00E C00M 88.5(2) . . . . ?
C00B C00C C00D C00O 65.2(3) . . . . ?
C00B C00C C00D C00Q -118.3(3) . . . . ?
C00B C00C C00F O003 9.4(2) . . . . ?
C00B C00C C00F C00H 125.90(19) . . . . ?
C00B C00C C00F C00I -108.8(2) . . . . ?
C00C C00B C00L O003 -13.4(3) . . . . ?
C00C C00D C00O C00S 176.3(2) . . . . ?
C00C C00D C00Q C00U -175.5(2) . . . . ?
C00C C00F C00H O007 -78.3(3) . . . . ?
C00C C00F C00H N00A 98.3(2) . . . . ?
C00C C00F C00I O004 164.86(18) . . . . ?
C00C C00F C00I N008 -75.0(2) . . . . ?
C00D C00C C00F O003 -174.6(2) . . . . ?
C00D C00C C00F C00H -58.1(3) . . . . ?
C00D C00C C00F C00I 67.2(3) . . . . ?
C00D C00O C00S C00V -0.8(5) . . . . ?
C00D C00Q C00U C00V -0.6(5) . . . . ?
C00E S002 C00B C00C 124.0(2) . . . . ?
C00E S002 C00B C00L -56.0(2) . . . . ?
C00E C00J C00N C00K -0.2(4) . . . . ?
C00E C00M C00P C00K -0.7(4) . . . . ?
C00F O003 C00L C00B 19.5(3) . . . . ?
C00F C00C C00D C00O -109.8(2) . . . . ?
C00F C00C C00D C00Q 66.7(3) . . . . ?
C00G N008 C00I O004 77.8(3) . . . . ?
C00G N008 C00I C00F -43.7(3) . . . . ?
C00G N00A C00H O007 171.0(2) . . . . ?
C00G N00A C00H C00F -5.6(3) . . . . ?
C00H N00A C00G O005 -162.8(2) . . . . ?
C00H N00A C00G N008 16.6(3) . . . . ?
C00H C00F C00I O004 -69.9(2) . . . . ?
C00H C00F C00I N008 50.2(2) . . . . ?
C00I N008 C00G O005 -170.0(2) . . . . ?
C00I N008 C00G N00A 10.6(3) . . . . ?
C00I C00F C00H O007 155.2(2) . . . . ?
C00I C00F C00H N00A -28.2(3) . . . . ?
C00J C00E C00M C00P -1.0(4) . . . . ?
C00L O003 C00F C00C -18.3(2) . . . . ?
C00L O003 C00F C00H -136.6(2) . . . . ?
C00L O003 C00F C00I 102.8(2) . . . . ?
C00L C00B C00C C00D -173.0(2) . . . . ?
C00L C00B C00C C00F 2.5(2) . . . . ?
C00M C00E C00J C00N 1.4(4) . . . . ?
C00N C00K C00P C00M 1.9(4) . . . . ?
C00O C00D C00Q C00U 1.0(4) . . . . ?
C00O C00S C00V C00U 1.2(5) . . . . ?
C00P C00K C00N C00J -1.4(4) . . . . ?
C00Q C00D C00O C00S -0.3(4) . . . . ?
C00Q C00U C00V C00S -0.5(5) . . . . ?
C00R N008 C00G O005 1.7(3) . . . . ?
C00R N008 C00G N00A -177.6(2) . . . . ?
C00R N008 C00I O004 -93.9(3) . . . . ?
C00R N008 C00I C00F 144.6(2) . . . . ?
C00T N00A C00G O005 6.1(3) . . . . ?
C00T N00A C00G N008 -174.5(2) . . . . ?
C00T N00A C00H O007 2.0(4) . . . . ?
C00T N00A C00H C00F -174.6(2) . . . . ?
Br1 C00K C00N C00J 177.7(2) . . . . ?
Br1 C00K C00P C00M -177.3(2) . . . . ?
